data_1571511
loop_
_publ_author_name
'Chinta, Bhavani Shankar'
'Sneddon, Dorian S.'
'Hoye, Thomas R.'

_publ_section_title
;
 Cascade reactions of HDDA-benzynes with tethered cyclohexadienones:
 strain-driven events originating from <i>ortho</i>-annulated
 benzocyclobutenes.
;
_journal_issue 21
_journal_name_full 'Chemical science'
_journal_page_first 8181
_journal_page_last 8189
_journal_paper_doi 10.1039/d4sc00571f
_journal_volume 15
_journal_year 2024
_chemical_formula_moiety 'C26 H26 O5 Si'
_chemical_formula_sum 'C26 H26 O5 Si'
_chemical_formula_weight 446.56
_chemical_melting_point 492.0(10)
_chemical_name_common 20094z
_chemical_properties_physical Heat-sensitive
_space_group_crystal_system monoclinic
_space_group_IT_number 14
_space_group_name_Hall '-P 2ybc'
_space_group_name_H-M_alt 'P 1 21/c 1'
_atom_sites_solution_hydrogens geom
_audit_creation_method SHELXL-2018/3
_audit_update_record
;
2023-10-21 deposited with the CCDC.	2024-04-18 downloaded from the CCDC.
;
_cell_angle_alpha 90
_cell_angle_beta 102.485(2)
_cell_angle_gamma 90
_cell_formula_units_Z 4
_cell_length_a 9.4544(5)
_cell_length_b 10.9663(7)
_cell_length_c 21.7055(13)
_cell_measurement_reflns_used 2724
_cell_measurement_temperature 125(2)
_cell_measurement_theta_max 30.43
_cell_measurement_theta_min 2.67
_cell_volume 2197.2(2)
_computing_cell_refinement 'Bruker SAINT'
_computing_data_collection 'Bruker APEX3'
_computing_data_reduction 'Bruker SAINT'
_computing_molecular_graphics 'Bruker SHELXTL'
_computing_publication_material 'Bruker SHELXTL'
_computing_structure_refinement 'SHELXL-2018/3 (Sheldrick, 2018)'
_computing_structure_solution 'SHELXT 2014/5 (Sheldrick, 2014)'
_diffrn_ambient_temperature 125(2)
_diffrn_measured_fraction_theta_full 0.998
_diffrn_measured_fraction_theta_max 0.986
_diffrn_measurement_device_type 'Bruker PHOTON-III CPAD'
_diffrn_measurement_method '\f and \w scans'
_diffrn_radiation_type MoK\a
_diffrn_radiation_wavelength 0.71073
_diffrn_reflns_av_R_equivalents 0.0376
_diffrn_reflns_av_unetI/netI 0.0381
_diffrn_reflns_Laue_measured_fraction_full 0.998
_diffrn_reflns_Laue_measured_fraction_max 0.986
_diffrn_reflns_limit_h_max 13
_diffrn_reflns_limit_h_min -11
_diffrn_reflns_limit_k_max 15
_diffrn_reflns_limit_k_min -13
_diffrn_reflns_limit_l_max 31
_diffrn_reflns_limit_l_min -31
_diffrn_reflns_number 24604
_diffrn_reflns_point_group_measured_fraction_full 0.998
_diffrn_reflns_point_group_measured_fraction_max 0.986
_diffrn_reflns_theta_full 25.242
_diffrn_reflns_theta_max 30.661
_diffrn_reflns_theta_min 2.206
_diffrn_source micro-focus
_exptl_absorpt_coefficient_mu 0.143
_exptl_absorpt_correction_T_max 0.7461
_exptl_absorpt_correction_T_min 0.6783
_exptl_absorpt_correction_type multi-scan
_exptl_absorpt_process_details 'SADABS-2016/2, Sheldrick'
_exptl_crystal_colour yellow
_exptl_crystal_density_diffrn 1.350
_exptl_crystal_description block
_exptl_crystal_F_000 944
_exptl_crystal_recrystallization_method 'Re-crystallisation from solvent'
_exptl_crystal_size_max 0.200
_exptl_crystal_size_mid 0.150
_exptl_crystal_size_min 0.080
_exptl_transmission_factor_max 0.7461
_exptl_transmission_factor_min 0.6783
_refine_diff_density_max 0.410
_refine_diff_density_min -0.303
_refine_diff_density_rms 0.061
_refine_ls_extinction_method none
_refine_ls_goodness_of_fit_ref 1.022
_refine_ls_hydrogen_treatment constr
_refine_ls_matrix_type full
_refine_ls_number_parameters 295
_refine_ls_number_reflns 6722
_refine_ls_number_restraints 0
_refine_ls_restrained_S_all 1.022
_refine_ls_R_factor_all 0.0565
_refine_ls_R_factor_gt 0.0422
_refine_ls_shift/su_max 0.000
_refine_ls_shift/su_mean 0.000
_refine_ls_structure_factor_coef Fsqd
_refine_ls_weighting_details 'w=1/[\s^2^(Fo^2^)+(0.0581P)^2^+0.8862P] where P=(Fo^2^+2Fc^2^)/3'
_refine_ls_weighting_scheme calc
_refine_ls_wR_factor_gt 0.1070
_refine_ls_wR_factor_ref 0.1173
_reflns_Friedel_coverage 0.000
_reflns_number_gt 5374
_reflns_number_total 6722
_reflns_threshold_expression 'I > 2\s(I)'
_cod_data_source_file d4sc00571f2.cif
_cod_data_source_block 20094z_a
_cod_depositor_comments
;
The following automatic conversions were performed:

data item '_chemical_melting_point' value '491-493' was changed to
'492.0(10)' -- the average value was taken and precision was
estimated.

Automatic conversion script
Id: cif_fix_values 8170 2020-07-09 18:12:32Z antanas 

 Adding full bibliography for 1571511--1571514.cif.
;
_cod_original_sg_symbol_H-M 'P 21/c'
_cod_database_code 1571511
_shelx_shelxl_version_number 2018/3
_shelx_space_group_comment
;
The symmetry employed for this shelxl refinement is uniquely defined
by the following loop, which should always be used as a source of
symmetry information in preference to the above space-group names.
They are only intended as comments.
;
_shelx_estimated_absorpt_t_min 0.972
_shelx_estimated_absorpt_t_max 0.989

loop_
_space_group_symop_operation_xyz
'x, y, z'
'-x, y+1/2, -z+1/2'
'-x, -y, -z'
'x, -y-1/2, z-1/2'

loop_
_atom_site_label
_atom_site_type_symbol
_atom_site_fract_x
_atom_site_fract_y
_atom_site_fract_z
_atom_site_U_iso_or_equiv
_atom_site_adp_type
_atom_site_occupancy
_atom_site_site_symmetry_order
_atom_site_calc_flag
_atom_site_refinement_flags_posn
_atom_site_refinement_flags_adp
_atom_site_refinement_flags_occupancy
_atom_site_disorder_assembly
_atom_site_disorder_group
Si1 Si 0.34299(4) 0.13295(3) 0.27159(2) 0.01739(9) Uani 1 1 d . . . . .
O1 O 0.87654(11) 0.57624(10) 0.44642(5) 0.0291(2) Uani 1 1 d . . . . .
C1 C 0.86091(13) 0.46729(13) 0.43594(6) 0.0205(2) Uani 1 1 d . . . . .
O2 O 0.83974(10) 0.08482(10) 0.39686(5) 0.0274(2) Uani 1 1 d . . . . .
C2 C 0.90644(15) 0.41063(15) 0.38147(7) 0.0261(3) Uani 1 1 d . . . . .
H2 H 0.927376 0.462824 0.349665 0.031 Uiso 1 1 calc R U . . .
O3 O 0.18062(10) 0.37981(9) 0.28885(5) 0.0240(2) Uani 1 1 d . . . . .
C3 C 0.91985(15) 0.29070(15) 0.37434(7) 0.0271(3) Uani 1 1 d . . . . .
H3 H 0.939187 0.262118 0.335666 0.033 Uiso 1 1 calc R U . . .
C4 C 0.90623(14) 0.19776(13) 0.42382(6) 0.0226(3) Uani 1 1 d . . . . .
O4 O 0.18642(9) 0.84713(9) 0.37904(5) 0.02090(19) Uani 1 1 d . . . . .
C5 C 0.69720(14) 0.08496(13) 0.35609(7) 0.0240(3) Uani 1 1 d . . . . .
H5A H 0.654372 0.002637 0.356354 0.029 Uiso 1 1 calc R U . . .
H5AB H 0.706322 0.102668 0.312395 0.029 Uiso 1 1 calc R U . . .
O5 O 0.44755(10) 0.85983(9) 0.44484(5) 0.0221(2) Uani 1 1 d . . . . .
C6 C 0.59538(13) 0.17771(12) 0.37540(6) 0.0181(2) Uani 1 1 d . . . . .
C7 C 0.45887(13) 0.22198(12) 0.33998(6) 0.0168(2) Uani 1 1 d . . . . .
C9 C 0.28401(13) 0.41149(12) 0.32942(5) 0.0164(2) Uani 1 1 d . . . . .
C8 C 0.41649(12) 0.33701(11) 0.35856(5) 0.0153(2) Uani 1 1 d . . . . .
C10 C 0.30660(12) 0.53450(11) 0.35858(5) 0.0159(2) Uani 1 1 d . . . . .
C11 C 0.21668(13) 0.63659(12) 0.34861(6) 0.0172(2) Uani 1 1 d . . . . .
H11 H 0.124515 0.633373 0.320523 0.021 Uiso 1 1 calc R U . . .
C12 C 0.26553(13) 0.74307(11) 0.38085(6) 0.0169(2) Uani 1 1 d . . . . .
C13 C 0.40712(13) 0.74861(11) 0.41983(6) 0.0164(2) Uani 1 1 d . . . . .
C14 C 0.49373(12) 0.64462(11) 0.43099(6) 0.0160(2) Uani 1 1 d . . . . .
H14 H 0.586621 0.647083 0.458537 0.019 Uiso 1 1 calc R U . . .
C15 C 0.44049(12) 0.53764(11) 0.40076(5) 0.0152(2) Uani 1 1 d . . . . .
C16 C 0.50505(12) 0.41559(11) 0.40373(5) 0.0151(2) Uani 1 1 d . . . . .
C17 C 0.62855(12) 0.36424(11) 0.43911(5) 0.0156(2) Uani 1 1 d . . . . .
C18 C 0.65946(13) 0.24389(12) 0.42728(6) 0.0168(2) Uani 1 1 d . . . . .
C19 C 0.80993(13) 0.24524(12) 0.46651(6) 0.0178(2) Uani 1 1 d . . . . .
H19 H 0.820139 0.197657 0.506533 0.021 Uiso 1 1 calc R U . . .
C20 C 0.78633(13) 0.38679(12) 0.47563(6) 0.0169(2) Uani 1 1 d . . . . .
H20 H 0.796453 0.413682 0.520399 0.020 Uiso 1 1 calc R U . . .
C21 C 1.05646(15) 0.16096(15) 0.46003(8) 0.0312(3) Uani 1 1 d . . . . .
H21A H 1.105509 0.232068 0.482332 0.047 Uiso 1 1 calc R U . . .
H21B H 1.112896 0.129939 0.430457 0.047 Uiso 1 1 calc R U . . .
H21C H 1.047740 0.097182 0.490612 0.047 Uiso 1 1 calc R U . . .
C22 C 0.33320(15) 0.21744(14) 0.19639(6) 0.0246(3) Uani 1 1 d . . . . .
H22A H 0.273113 0.171770 0.161522 0.037 Uiso 1 1 calc R U . . .
H22B H 0.430964 0.227008 0.188663 0.037 Uiso 1 1 calc R U . . .
H22C H 0.290381 0.298017 0.199394 0.037 Uiso 1 1 calc R U . . .
C23 C 0.42246(16) -0.02010(14) 0.26345(7) 0.0289(3) Uani 1 1 d . . . . .
H23A H 0.357628 -0.066170 0.230209 0.043 Uiso 1 1 calc R U . . .
H23B H 0.434614 -0.064249 0.303512 0.043 Uiso 1 1 calc R U . . .
H23C H 0.516957 -0.010410 0.252361 0.043 Uiso 1 1 calc R U . . .
C24 C 0.16089(15) 0.10010(13) 0.28771(7) 0.0236(3) Uani 1 1 d . . . . .
H24A H 0.113296 0.036356 0.258902 0.035 Uiso 1 1 calc R U . . .
H24B H 0.101869 0.174361 0.281297 0.035 Uiso 1 1 calc R U . . .
H24C H 0.171805 0.072316 0.331395 0.035 Uiso 1 1 calc R U . . .
C25 C 0.03376(14) 0.83605(14) 0.35258(7) 0.0272(3) Uani 1 1 d . . . . .
H25A H -0.015948 0.910245 0.361552 0.041 Uiso 1 1 calc R U . . .
H25B H -0.004959 0.765639 0.371335 0.041 Uiso 1 1 calc R U . . .
H25C H 0.018177 0.824712 0.306817 0.041 Uiso 1 1 calc R U . . .
C26 C 0.59385(14) 0.87013(13) 0.48052(8) 0.0269(3) Uani 1 1 d . . . . .
H26A H 0.614842 0.955538 0.492346 0.040 Uiso 1 1 calc R U . . .
H26B H 0.660779 0.841747 0.454848 0.040 Uiso 1 1 calc R U . . .
H26C H 0.605749 0.820144 0.518726 0.040 Uiso 1 1 calc R U . . .

loop_
_atom_site_aniso_label
_atom_site_aniso_U_11
_atom_site_aniso_U_22
_atom_site_aniso_U_33
_atom_site_aniso_U_23
_atom_site_aniso_U_13
_atom_site_aniso_U_12
Si1 0.01690(16) 0.01643(17) 0.01808(16) -0.00432(12) 0.00210(12) 0.00032(12)
O1 0.0285(5) 0.0213(5) 0.0338(5) 0.0025(4) -0.0011(4) -0.0027(4)
C1 0.0144(5) 0.0225(6) 0.0218(6) 0.0028(5) -0.0024(4) 0.0017(4)
O2 0.0211(4) 0.0230(5) 0.0334(5) -0.0107(4) -0.0041(4) 0.0098(4)
C2 0.0221(6) 0.0331(8) 0.0240(6) 0.0039(6) 0.0071(5) -0.0005(5)
O3 0.0192(4) 0.0221(5) 0.0263(5) -0.0058(4) -0.0046(4) 0.0025(4)
C3 0.0201(6) 0.0380(8) 0.0247(6) -0.0057(6) 0.0078(5) 0.0024(6)
C4 0.0178(5) 0.0226(7) 0.0257(6) -0.0063(5) 0.0008(5) 0.0058(5)
O4 0.0160(4) 0.0152(4) 0.0287(5) -0.0015(4) -0.0011(3) 0.0049(3)
C5 0.0193(6) 0.0221(7) 0.0278(6) -0.0088(5) -0.0012(5) 0.0068(5)
O5 0.0160(4) 0.0153(4) 0.0321(5) -0.0060(4) -0.0014(4) 0.0012(3)
C6 0.0178(5) 0.0158(6) 0.0198(5) -0.0018(4) 0.0025(4) 0.0025(4)
C7 0.0170(5) 0.0151(5) 0.0176(5) -0.0014(4) 0.0027(4) 0.0023(4)
C9 0.0155(5) 0.0166(6) 0.0166(5) -0.0011(4) 0.0021(4) 0.0017(4)
C8 0.0137(5) 0.0157(6) 0.0157(5) -0.0018(4) 0.0014(4) 0.0016(4)
C10 0.0152(5) 0.0145(5) 0.0170(5) -0.0021(4) 0.0010(4) 0.0015(4)
C11 0.0154(5) 0.0171(6) 0.0177(5) -0.0008(4) 0.0006(4) 0.0018(4)
C12 0.0160(5) 0.0152(6) 0.0192(5) 0.0005(4) 0.0030(4) 0.0032(4)
C13 0.0154(5) 0.0142(5) 0.0193(5) -0.0024(4) 0.0029(4) 0.0008(4)
C14 0.0139(5) 0.0166(6) 0.0169(5) -0.0020(4) 0.0022(4) 0.0016(4)
C15 0.0141(5) 0.0160(6) 0.0152(5) -0.0009(4) 0.0027(4) 0.0023(4)
C16 0.0149(5) 0.0152(5) 0.0151(5) -0.0021(4) 0.0030(4) 0.0016(4)
C17 0.0147(5) 0.0168(6) 0.0148(5) -0.0018(4) 0.0023(4) 0.0012(4)
C18 0.0155(5) 0.0172(6) 0.0172(5) 0.0000(4) 0.0025(4) 0.0034(4)
C19 0.0169(5) 0.0164(6) 0.0187(5) -0.0008(4) 0.0005(4) 0.0032(4)
C20 0.0151(5) 0.0169(6) 0.0171(5) -0.0014(4) 0.0004(4) 0.0027(4)
C21 0.0177(6) 0.0343(8) 0.0371(8) -0.0113(6) -0.0040(5) 0.0105(6)
C22 0.0262(6) 0.0278(7) 0.0195(6) -0.0026(5) 0.0047(5) -0.0053(5)
C23 0.0252(6) 0.0223(7) 0.0357(7) -0.0128(6) -0.0012(5) 0.0048(5)
C24 0.0232(6) 0.0219(7) 0.0266(6) -0.0024(5) 0.0076(5) -0.0025(5)
C25 0.0162(6) 0.0220(7) 0.0393(8) -0.0024(6) -0.0030(5) 0.0047(5)
C26 0.0157(6) 0.0207(7) 0.0408(8) -0.0092(6) -0.0021(5) -0.0006(5)

loop_
_atom_type_symbol
_atom_type_description
_atom_type_scat_dispersion_real
_atom_type_scat_dispersion_imag
_atom_type_scat_source
C C 0.0033 0.0016 'International Tables Vol C Tables 4.2.6.8 and 6.1.1.4'
H H 0.0000 0.0000 'International Tables Vol C Tables 4.2.6.8 and 6.1.1.4'
O O 0.0106 0.0060 'International Tables Vol C Tables 4.2.6.8 and 6.1.1.4'
Si Si 0.0817 0.0704 'International Tables Vol C Tables 4.2.6.8 and 6.1.1.4'

loop_
_geom_angle_atom_site_label_1
_geom_angle_atom_site_label_2
_geom_angle_atom_site_label_3
_geom_angle
_geom_angle_site_symmetry_1
_geom_angle_site_symmetry_3
_geom_angle_publ_flag
C22 Si1 C23 108.06(7) . . ?
C22 Si1 C24 112.82(6) . . ?
C23 Si1 C24 104.56(7) . . ?
C22 Si1 C7 109.77(6) . . ?
C23 Si1 C7 111.01(6) . . ?
C24 Si1 C7 110.51(6) . . ?
O1 C1 C2 121.07(13) . . ?
O1 C1 C20 121.27(13) . . ?
C2 C1 C20 117.56(12) . . ?
C5 O2 C4 120.74(10) . . ?
C3 C2 C1 123.94(13) . . ?
C3 C2 H2 118.0 . . ?
C1 C2 H2 118.0 . . ?
C2 C3 C4 124.03(13) . . ?
C2 C3 H3 118.0 . . ?
C4 C3 H3 118.0 . . ?
O2 C4 C3 112.69(11) . . ?
O2 C4 C21 104.84(11) . . ?
C3 C4 C21 109.49(12) . . ?
O2 C4 C19 105.82(11) . . ?
C3 C4 C19 110.90(11) . . ?
C21 C4 C19 112.96(11) . . ?
C12 O4 C25 116.01(10) . . ?
O2 C5 C6 113.25(10) . . ?
O2 C5 H5A 108.9 . . ?
C6 C5 H5A 108.9 . . ?
O2 C5 H5AB 108.9 . . ?
C6 C5 H5AB 108.9 . . ?
H5A C5 H5AB 107.7 . . ?
C13 O5 C26 116.23(10) . . ?
C18 C6 C7 116.65(11) . . ?
C18 C6 C5 112.84(11) . . ?
C7 C6 C5 128.89(11) . . ?
C8 C7 C6 115.32(11) . . ?
C8 C7 Si1 121.94(9) . . ?
C6 C7 Si1 122.74(9) . . ?
O3 C9 C10 125.93(11) . . ?
O3 C9 C8 127.65(12) . . ?
C10 C9 C8 106.38(10) . . ?
C7 C8 C16 125.07(11) . . ?
C7 C8 C9 128.63(11) . . ?
C16 C8 C9 105.65(10) . . ?
C15 C10 C11 121.28(11) . . ?
C15 C10 C9 109.20(10) . . ?
C11 C10 C9 129.51(11) . . ?
C12 C11 C10 118.17(11) . . ?
C12 C11 H11 120.9 . . ?
C10 C11 H11 120.9 . . ?
O4 C12 C11 124.77(11) . . ?
O4 C12 C13 114.98(11) . . ?
C11 C12 C13 120.25(11) . . ?
O5 C13 C14 124.20(11) . . ?
O5 C13 C12 115.11(10) . . ?
C14 C13 C12 120.69(11) . . ?
C15 C14 C13 118.10(11) . . ?
C15 C14 H14 120.9 . . ?
C13 C14 H14 120.9 . . ?
C14 C15 C10 121.19(11) . . ?
C14 C15 C16 130.32(10) . . ?
C10 C15 C16 108.47(10) . . ?
C17 C16 C8 115.92(11) . . ?
C17 C16 C15 134.02(11) . . ?
C8 C16 C15 110.05(10) . . ?
C16 C17 C18 118.33(11) . . ?
C16 C17 C20 146.00(12) . . ?
C18 C17 C20 91.63(9) . . ?
C6 C18 C17 125.74(11) . . ?
C6 C18 C19 132.37(11) . . ?
C17 C18 C19 95.62(10) . . ?
C18 C19 C4 105.71(10) . . ?
C18 C19 C20 86.47(9) . . ?
C4 C19 C20 121.91(11) . . ?
C18 C19 H19 113.1 . . ?
C4 C19 H19 113.1 . . ?
C20 C19 H19 113.1 . . ?
C1 C20 C17 108.53(10) . . ?
C1 C20 C19 113.89(10) . . ?
C17 C20 C19 85.75(9) . . ?
C1 C20 H20 115.0 . . ?
C17 C20 H20 115.0 . . ?
C19 C20 H20 115.0 . . ?
C4 C21 H21A 109.5 . . ?
C4 C21 H21B 109.5 . . ?
H21A C21 H21B 109.5 . . ?
C4 C21 H21C 109.5 . . ?
H21A C21 H21C 109.5 . . ?
H21B C21 H21C 109.5 . . ?
Si1 C22 H22A 109.5 . . ?
Si1 C22 H22B 109.5 . . ?
H22A C22 H22B 109.5 . . ?
Si1 C22 H22C 109.5 . . ?
H22A C22 H22C 109.5 . . ?
H22B C22 H22C 109.5 . . ?
Si1 C23 H23A 109.5 . . ?
Si1 C23 H23B 109.5 . . ?
H23A C23 H23B 109.5 . . ?
Si1 C23 H23C 109.5 . . ?
H23A C23 H23C 109.5 . . ?
H23B C23 H23C 109.5 . . ?
Si1 C24 H24A 109.5 . . ?
Si1 C24 H24B 109.5 . . ?
H24A C24 H24B 109.5 . . ?
Si1 C24 H24C 109.5 . . ?
H24A C24 H24C 109.5 . . ?
H24B C24 H24C 109.5 . . ?
O4 C25 H25A 109.5 . . ?
O4 C25 H25B 109.5 . . ?
H25A C25 H25B 109.5 . . ?
O4 C25 H25C 109.5 . . ?
H25A C25 H25C 109.5 . . ?
H25B C25 H25C 109.5 . . ?
O5 C26 H26A 109.5 . . ?
O5 C26 H26B 109.5 . . ?
H26A C26 H26B 109.5 . . ?
O5 C26 H26C 109.5 . . ?
H26A C26 H26C 109.5 . . ?
H26B C26 H26C 109.5 . . ?

loop_
_geom_bond_atom_site_label_1
_geom_bond_atom_site_label_2
_geom_bond_distance
_geom_bond_site_symmetry_2
_geom_bond_publ_flag
Si1 C22 1.8617(14) . ?
Si1 C23 1.8628(15) . ?
Si1 C24 1.8646(14) . ?
Si1 C7 1.9115(13) . ?
O1 C1 1.2192(17) . ?
C1 C2 1.480(2) . ?
C1 C20 1.5105(18) . ?
O2 C5 1.4434(15) . ?
O2 C4 1.4534(17) . ?
C2 C3 1.334(2) . ?
C2 H2 0.9500 . ?
O3 C9 1.2164(15) . ?
C3 C4 1.506(2) . ?
C3 H3 0.9500 . ?
C4 C21 1.5216(18) . ?
C4 C19 1.5243(18) . ?
O4 C12 1.3603(14) . ?
O4 C25 1.4385(15) . ?
C5 C6 1.5202(17) . ?
C5 H5A 0.9900 . ?
C5 H5AB 0.9900 . ?
O5 C13 1.3559(15) . ?
O5 C26 1.4362(15) . ?
C6 C18 1.3664(17) . ?
C6 C7 1.4365(16) . ?
C7 C8 1.4086(17) . ?
C9 C10 1.4858(17) . ?
C9 C8 1.5145(16) . ?
C8 C16 1.4319(16) . ?
C10 C15 1.3930(15) . ?
C10 C11 1.3941(17) . ?
C11 C12 1.3880(17) . ?
C11 H11 0.9500 . ?
C12 C13 1.4220(16) . ?
C13 C14 1.3943(17) . ?
C14 C15 1.3847(17) . ?
C14 H14 0.9500 . ?
C15 C16 1.4666(16) . ?
C16 C17 1.3720(16) . ?
C17 C18 1.3876(17) . ?
C17 C20 1.5503(16) . ?
C18 C19 1.4918(16) . ?
C19 C20 1.5867(18) . ?
C19 H19 1.0000 . ?
C20 H20 1.0000 . ?
C21 H21A 0.9800 . ?
C21 H21B 0.9800 . ?
C21 H21C 0.9800 . ?
C22 H22A 0.9800 . ?
C22 H22B 0.9800 . ?
C22 H22C 0.9800 . ?
C23 H23A 0.9800 . ?
C23 H23B 0.9800 . ?
C23 H23C 0.9800 . ?
C24 H24A 0.9800 . ?
C24 H24B 0.9800 . ?
C24 H24C 0.9800 . ?
C25 H25A 0.9800 . ?
C25 H25B 0.9800 . ?
C25 H25C 0.9800 . ?
C26 H26A 0.9800 . ?
C26 H26B 0.9800 . ?
C26 H26C 0.9800 . ?

loop_
_geom_torsion_atom_site_label_1
_geom_torsion_atom_site_label_2
_geom_torsion_atom_site_label_3
_geom_torsion_atom_site_label_4
_geom_torsion
_geom_torsion_site_symmetry_1
_geom_torsion_site_symmetry_2
_geom_torsion_site_symmetry_3
_geom_torsion_site_symmetry_4
_geom_torsion_publ_flag
O1 C1 C2 C3 165.92(14) . . . . ?
C20 C1 C2 C3 -17.70(19) . . . . ?
C1 C2 C3 C4 -6.9(2) . . . . ?
C5 O2 C4 C3 -57.80(16) . . . . ?
C5 O2 C4 C21 -176.81(12) . . . . ?
C5 O2 C4 C19 63.55(15) . . . . ?
C2 C3 C4 O2 145.17(13) . . . . ?
C2 C3 C4 C21 -98.57(16) . . . . ?
C2 C3 C4 C19 26.74(18) . . . . ?
C4 O2 C5 C6 -36.08(18) . . . . ?
O2 C5 C6 C18 0.70(17) . . . . ?
O2 C5 C6 C7 165.50(13) . . . . ?
C18 C6 C7 C8 7.71(17) . . . . ?
C5 C6 C7 C8 -156.61(13) . . . . ?
C18 C6 C7 Si1 -173.10(9) . . . . ?
C5 C6 C7 Si1 22.6(2) . . . . ?
C6 C7 C8 C16 7.44(18) . . . . ?
Si1 C7 C8 C16 -171.77(10) . . . . ?
C6 C7 C8 C9 176.81(12) . . . . ?
Si1 C7 C8 C9 -2.39(18) . . . . ?
O3 C9 C8 C7 9.2(2) . . . . ?
C10 C9 C8 C7 -168.84(12) . . . . ?
O3 C9 C8 C16 -179.85(13) . . . . ?
C10 C9 C8 C16 2.14(13) . . . . ?
O3 C9 C10 C15 -177.06(12) . . . . ?
C8 C9 C10 C15 0.99(13) . . . . ?
O3 C9 C10 C11 2.5(2) . . . . ?
C8 C9 C10 C11 -179.40(12) . . . . ?
C15 C10 C11 C12 1.47(18) . . . . ?
C9 C10 C11 C12 -178.09(12) . . . . ?
C25 O4 C12 C11 13.40(18) . . . . ?
C25 O4 C12 C13 -165.93(11) . . . . ?
C10 C11 C12 O4 -175.57(12) . . . . ?
C10 C11 C12 C13 3.73(18) . . . . ?
C26 O5 C13 C14 5.38(18) . . . . ?
C26 O5 C13 C12 -175.50(12) . . . . ?
O4 C12 C13 O5 -5.82(16) . . . . ?
C11 C12 C13 O5 174.81(11) . . . . ?
O4 C12 C13 C14 173.33(11) . . . . ?
C11 C12 C13 C14 -6.03(18) . . . . ?
O5 C13 C14 C15 -178.01(11) . . . . ?
C12 C13 C14 C15 2.92(18) . . . . ?
C13 C14 C15 C10 2.31(18) . . . . ?
C13 C14 C15 C16 -179.27(12) . . . . ?
C11 C10 C15 C14 -4.62(18) . . . . ?
C9 C10 C15 C14 175.03(11) . . . . ?
C11 C10 C15 C16 176.65(11) . . . . ?
C9 C10 C15 C16 -3.71(13) . . . . ?
C7 C8 C16 C17 -12.43(18) . . . . ?
C9 C8 C16 C17 176.17(10) . . . . ?
C7 C8 C16 C15 166.96(11) . . . . ?
C9 C8 C16 C15 -4.43(13) . . . . ?
C14 C15 C16 C17 5.9(2) . . . . ?
C10 C15 C16 C17 -175.53(13) . . . . ?
C14 C15 C16 C8 -173.35(12) . . . . ?
C10 C15 C16 C8 5.22(14) . . . . ?
C8 C16 C17 C18 1.86(17) . . . . ?
C15 C16 C17 C18 -177.35(12) . . . . ?
C8 C16 C17 C20 150.88(16) . . . . ?
C15 C16 C17 C20 -28.3(3) . . . . ?
C7 C6 C18 C17 -19.17(19) . . . . ?
C5 C6 C18 C17 147.63(13) . . . . ?
C7 C6 C18 C19 -164.24(13) . . . . ?
C5 C6 C18 C19 2.6(2) . . . . ?
C16 C17 C18 C6 14.22(19) . . . . ?
C20 C17 C18 C6 -149.04(13) . . . . ?
C16 C17 C18 C19 169.07(11) . . . . ?
C20 C17 C18 C19 5.81(10) . . . . ?
C6 C18 C19 C4 24.28(19) . . . . ?
C17 C18 C19 C4 -127.88(11) . . . . ?
C6 C18 C19 C20 146.48(15) . . . . ?
C17 C18 C19 C20 -5.68(9) . . . . ?
O2 C4 C19 C18 -50.58(13) . . . . ?
C3 C4 C19 C18 71.93(13) . . . . ?
C21 C4 C19 C18 -164.73(12) . . . . ?
O2 C4 C19 C20 -146.31(11) . . . . ?
C3 C4 C19 C20 -23.80(16) . . . . ?
C21 C4 C19 C20 99.54(14) . . . . ?
O1 C1 C20 C17 100.75(13) . . . . ?
C2 C1 C20 C17 -75.63(13) . . . . ?
O1 C1 C20 C19 -165.64(11) . . . . ?
C2 C1 C20 C19 17.98(15) . . . . ?
C16 C17 C20 C1 -44.7(2) . . . . ?
C18 C17 C20 C1 108.35(11) . . . . ?
C16 C17 C20 C19 -158.49(18) . . . . ?
C18 C17 C20 C19 -5.45(9) . . . . ?
C18 C19 C20 C1 -103.33(11) . . . . ?
C4 C19 C20 C1 3.01(15) . . . . ?
C18 C19 C20 C17 5.07(8) . . . . ?
C4 C19 C20 C17 111.40(11) . . . . ?
